data_7044735
loop_
_publ_author_name
'Levin, Natalia'
'Perdom\'enico, Juli\'an'
'Bill, Eckhard'
'Weyherm\"uller, Thomas'
'Slep, Leonardo D.'

_publ_section_title
;
 Pushing the photodelivery of nitric oxide to the visible: are {FeNO}7
 complexes good candidates?
;
_journal_name_full 'Dalton Transactions'
_journal_paper_doi 10.1039/C7DT03142D
_journal_year 2017
_chemical_absolute_configuration unk
_chemical_formula_moiety 'C19 H27 Fe N6 O, 2(B F4)'
_chemical_formula_sum 'C19 H27 B2 F8 Fe N6 O'
_chemical_formula_weight 584.93
_chemical_name_systematic
;
 ?
;
_space_group_crystal_system orthorhombic
_space_group_IT_number 19
_space_group_name_Hall 'P 2ac 2ab'
_space_group_name_H-M_alt 'P 21 21 21'
_symmetry_space_group_name_Hall 'P 2ac 2ab'
_symmetry_space_group_name_H-M 'P 21 21 21'
_atom_sites_solution_hydrogens geom
_atom_sites_solution_primary direct
_atom_sites_solution_secondary difmap
_audit_block_code FNG-NL-115-02
_audit_creation_date 2016-10-24
_audit_creation_method SHELXL-2013
_audit_update_record
;
2017-07-27 deposited with the CCDC.
2017-10-27 downloaded from the CCDC.
;
_cell_angle_alpha 90
_cell_angle_beta 90
_cell_angle_gamma 90
_cell_formula_units_Z 4
_cell_length_a 10.4169(14)
_cell_length_b 10.7244(15)
_cell_length_c 21.330(3)
_cell_measurement_reflns_used 9840
_cell_measurement_temperature 100(2)
_cell_measurement_theta_max 26.2219
_cell_measurement_theta_min 2.6934
_cell_volume 2382.9(6)
_computing_cell_refinement 'SAINT software (Bruker AXS, 2004)'
_computing_data_collection 'APEX2 (Bruker AXS, 2005-2013)'
_computing_data_reduction 'SAINT software (Bruker AXS, 2004)'
_computing_structure_refinement 'SHELXL (G. M. Sheldrick, 2013)'
_computing_structure_solution 'SHELXS (G. M. Sheldrick, 2013)'
_diffrn_ambient_temperature 100(2)
_diffrn_detector_area_resol_mean 66.67
_diffrn_measured_fraction_theta_full 0.998
_diffrn_measured_fraction_theta_max 0.999
_diffrn_measurement_device_type 'Bruker-AXS Kappa Mach3 APEX-II'
_diffrn_measurement_method 'CCD \f- and \w-scans'
_diffrn_radiation_monochromator 'Incoatec Helios mirrors'
_diffrn_radiation_source 1\mS
_diffrn_radiation_type MoK\a
_diffrn_radiation_wavelength 0.71073
_diffrn_reflns_av_R_equivalents 0.0476
_diffrn_reflns_av_unetI/netI 0.0235
_diffrn_reflns_Laue_measured_fraction_full 0.998
_diffrn_reflns_Laue_measured_fraction_max 0.999
_diffrn_reflns_limit_h_max 14
_diffrn_reflns_limit_h_min -14
_diffrn_reflns_limit_k_max 15
_diffrn_reflns_limit_k_min -15
_diffrn_reflns_limit_l_max 30
_diffrn_reflns_limit_l_min -30
_diffrn_reflns_number 64437
_diffrn_reflns_point_group_measured_fraction_full 0.999
_diffrn_reflns_point_group_measured_fraction_max 1.000
_diffrn_reflns_theta_full 25.242
_diffrn_reflns_theta_max 29.999
_diffrn_reflns_theta_min 2.726
_exptl_absorpt_coefficient_mu 0.722
_exptl_absorpt_correction_T_max 0.96867
_exptl_absorpt_correction_T_min 0.94789
_exptl_absorpt_correction_type gaussian
_exptl_absorpt_process_details 'SADABS (Bruker AXS, 2012)'
_exptl_crystal_colour red
_exptl_crystal_density_diffrn 1.630
_exptl_crystal_description prism
_exptl_crystal_F_000 1196
_exptl_crystal_size_max 0.120
_exptl_crystal_size_mid 0.061
_exptl_crystal_size_min 0.060
_refine_diff_density_max 0.961
_refine_diff_density_min -0.622
_refine_diff_density_rms 0.084
_refine_ls_abs_structure_details
;
 Flack x determined using 2534 quotients [(I+)-(I-)]/[(I+)+(I-)]
 (Parsons and Flack (2004), Acta Cryst. A60, s61).
;
_refine_ls_abs_structure_Flack 0.017(5)
_refine_ls_extinction_method none
_refine_ls_goodness_of_fit_ref 1.056
_refine_ls_hydrogen_treatment constr
_refine_ls_matrix_type full
_refine_ls_number_parameters 367
_refine_ls_number_reflns 6951
_refine_ls_number_restraints 492
_refine_ls_restrained_S_all 1.267
_refine_ls_R_factor_all 0.0614
_refine_ls_R_factor_gt 0.0535
_refine_ls_shift/su_max 0.002
_refine_ls_shift/su_mean 0.000
_refine_ls_structure_factor_coef Fsqd
_refine_ls_weighting_details
;
 w=1/[\s^2^(Fo^2^)+(0.0914P)^2^+1.9321P]
 where P=(Fo^2^+2Fc^2^)/3
;
_refine_ls_weighting_scheme calc
_refine_ls_wR_factor_gt 0.1475
_refine_ls_wR_factor_ref 0.1555
_reflns_Friedel_coverage 0.785
_reflns_Friedel_fraction_full 1.000
_reflns_Friedel_fraction_max 1.000
_reflns_number_gt 6209
_reflns_number_total 6951
_reflns_threshold_expression 'I > 2\s(I)'
_cod_data_source_file c7dt03142d2.cif
_cod_data_source_block 10370
_cod_database_code 7044735
_shelx_space_group_comment
;
The symmetry employed for this shelxl refinement is uniquely defined
by the following loop, which should always be used as a source of
symmetry information in preference to the above space-group names.
They are only intended as comments.
;
_shelx_estimated_absorpt_t_min 0.918
_shelx_estimated_absorpt_t_max 0.958
_shelxl_version_number 2013-2

loop_
_space_group_symop_operation_xyz
'x, y, z'
'-x+1/2, -y, z+1/2'
'-x, y+1/2, -z+1/2'
'x+1/2, -y+1/2, -z'

loop_
_atom_site_label
_atom_site_type_symbol
_atom_site_fract_x
_atom_site_fract_y
_atom_site_fract_z
_atom_site_U_iso_or_equiv
_atom_site_adp_type
_atom_site_occupancy
_atom_site_site_symmetry_order
_atom_site_calc_flag
_atom_site_refinement_flags_posn
_atom_site_refinement_flags_adp
_atom_site_refinement_flags_occupancy
_atom_site_disorder_assembly
_atom_site_disorder_group
Fe1 Fe 0.45131(5) 0.52665(5) 0.85533(2) 0.02477(15) Uani 1 1 d . . . . .
N1 N 0.4395(4) 0.5336(3) 0.95338(15) 0.0289(6) Uani 1 1 d . . . . .
C2 C 0.5716(5) 0.5635(4) 0.9745(2) 0.0346(9) Uani 1 1 d . . . . .
H2A H 0.6272 0.4890 0.9703 0.042 Uiso 1 1 calc R U . . .
H2B H 0.5706 0.5889 1.0191 0.042 Uiso 1 1 calc R U . . .
C3 C 0.6234(6) 0.6684(5) 0.9344(3) 0.0431(11) Uani 1 1 d . . . . .
H3A H 0.7175 0.6743 0.9403 0.052 Uiso 1 1 calc R U . . .
H3B H 0.5850 0.7482 0.9484 0.052 Uiso 1 1 calc R U . . .
N4 N 0.5940(4) 0.6486(4) 0.8652(2) 0.0371(9) Uani 1 1 d . . . . .
C5 C 0.5444(7) 0.7660(5) 0.8364(3) 0.0493(12) Uani 1 1 d . . . . .
H5A H 0.5422 0.7574 0.7902 0.059 Uiso 1 1 calc R U . . .
H5B H 0.6020 0.8364 0.8470 0.059 Uiso 1 1 calc R U . . .
C6 C 0.4113(6) 0.7917(4) 0.8608(3) 0.0502(13) Uani 1 1 d . . . . .
H6A H 0.4167 0.8234 0.9043 0.060 Uiso 1 1 calc R U . . .
H6B H 0.3701 0.8567 0.8347 0.060 Uiso 1 1 calc R U . . .
N7 N 0.3308(4) 0.6753(4) 0.8596(2) 0.0372(8) Uani 1 1 d . . . . .
C8 C 0.2570(5) 0.6633(5) 0.9189(2) 0.0413(11) Uani 1 1 d . . . . .
H8A H 0.1921 0.5964 0.9146 0.050 Uiso 1 1 calc R U . . .
H8B H 0.2114 0.7424 0.9278 0.050 Uiso 1 1 calc R U . . .
C9 C 0.3463(5) 0.6329(4) 0.9725(2) 0.0388(10) Uani 1 1 d . . . . .
H9A H 0.3938 0.7089 0.9851 0.047 Uiso 1 1 calc R U . . .
H9B H 0.2958 0.6040 1.0090 0.047 Uiso 1 1 calc R U . . .
C10 C 0.3958(4) 0.4092(4) 0.9741(2) 0.0320(8) Uani 1 1 d . . . . .
H10A H 0.3505 0.4169 1.0147 0.038 Uiso 1 1 calc R U . . .
H10B H 0.4711 0.3543 0.9803 0.038 Uiso 1 1 calc R U . . .
C11 C 0.3078(4) 0.3520(4) 0.9268(2) 0.0286(8) Uani 1 1 d . . . . .
C12 C 0.2290(4) 0.2525(5) 0.9409(2) 0.0374(9) Uani 1 1 d . . . . .
H12 H 0.2217 0.2235 0.9828 0.045 Uiso 1 1 calc R U . . .
C13 C 0.1610(5) 0.1959(5) 0.8934(3) 0.0431(11) Uani 1 1 d . . . . .
H13 H 0.1092 0.1250 0.9021 0.052 Uiso 1 1 calc R U . . .
C14 C 0.1683(5) 0.2421(5) 0.8339(3) 0.0435(11) Uani 1 1 d . . . . .
H14 H 0.1200 0.2054 0.8010 0.052 Uiso 1 1 calc R U . . .
C15 C 0.2469(4) 0.3429(5) 0.8224(2) 0.0340(9) Uani 1 1 d . . . . .
H15 H 0.2515 0.3754 0.7810 0.041 Uiso 1 1 calc R U . . .
N16 N 0.3176(3) 0.3969(3) 0.86783(16) 0.0271(7) Uani 1 1 d . . . . .
C17 C 0.7062(5) 0.5952(5) 0.8331(3) 0.0440(11) Uani 1 1 d . . . . .
H17A H 0.7857 0.6350 0.8487 0.053 Uiso 1 1 calc R U . . .
H17B H 0.7000 0.6109 0.7874 0.053 Uiso 1 1 calc R U . . .
C18 C 0.7110(4) 0.4573(5) 0.8452(2) 0.0371(9) Uani 1 1 d . . . . .
C19 C 0.8222(5) 0.3884(6) 0.8428(2) 0.0466(12) Uani 1 1 d . . . . .
H19 H 0.9021 0.4273 0.8338 0.056 Uiso 1 1 calc R U . . .
C20 C 0.8156(5) 0.2605(5) 0.8539(3) 0.0479(11) Uani 1 1 d . . . . .
H20 H 0.8910 0.2109 0.8529 0.057 Uiso 1 1 calc R U . . .
C21 C 0.6983(5) 0.2072(5) 0.8663(2) 0.0407(10) Uani 1 1 d . . . . .
H21 H 0.6919 0.1204 0.8746 0.049 Uiso 1 1 calc R U . . .
C22 C 0.5901(4) 0.2811(4) 0.8664(2) 0.0325(9) Uani 1 1 d . . . . .
H22 H 0.5089 0.2431 0.8732 0.039 Uiso 1 1 calc R U . . .
N23 N 0.5953(3) 0.4045(3) 0.8574(2) 0.0292(6) Uani 1 1 d . . . . .
C24 C 0.2386(6) 0.6817(6) 0.8060(3) 0.0527(14) Uani 1 1 d . . . . .
H24A H 0.1891 0.6042 0.8040 0.079 Uiso 1 1 calc R U . . .
H24B H 0.2862 0.6931 0.7668 0.079 Uiso 1 1 calc R U . . .
H24C H 0.1801 0.7522 0.8122 0.079 Uiso 1 1 calc R U . . .
N30 N 0.4537(4) 0.5232(4) 0.77420(16) 0.0345(7) Uani 1 1 d . . . . .
O31 O 0.5126(5) 0.5239(6) 0.72900(18) 0.0631(12) Uani 1 1 d . . . . .
B40 B 0.9255(8) 0.9161(10) 0.8336(4) 0.0471(14) Uani 0.599(6) 1 d D . P A 1
F41 F 0.9919(10) 0.9789(13) 0.7875(4) 0.106(4) Uani 0.599(6) 1 d D U P A 1
F42 F 0.9493(13) 0.7939(9) 0.8300(7) 0.142(5) Uani 0.599(6) 1 d D U P A 1
F43 F 0.9484(10) 0.9709(10) 0.8892(3) 0.113(3) Uani 0.599(6) 1 d D U P A 1
F44 F 0.7968(6) 0.9320(9) 0.8218(4) 0.105(3) Uani 0.599(6) 1 d D U P A 1
B50 B -0.0351(8) 0.4845(8) 0.9969(3) 0.045(2) Uani 0.663(7) 1 d D . P B 1
F51 F -0.0368(10) 0.3578(6) 0.9936(4) 0.070(2) Uani 0.663(7) 1 d D U P B 1
F52 F -0.1534(6) 0.5243(7) 1.0179(5) 0.081(3) Uani 0.663(7) 1 d D U P B 1
F53 F -0.0135(9) 0.5326(9) 0.9387(3) 0.140(4) Uani 0.663(7) 1 d D U P B 1
F54 F 0.0618(7) 0.5249(11) 1.0355(4) 0.087(3) Uani 0.663(7) 1 d D U P B 1
B40' B 0.9377(11) 0.9117(13) 0.8350(6) 0.0471(14) Uani 0.401(6) 1 d D . P A 2
F41' F 0.9405(16) 1.0107(18) 0.7937(7) 0.106(4) Uani 0.401(6) 1 d D U P A 2
F42' F 0.9202(18) 0.8055(16) 0.8015(9) 0.142(5) Uani 0.401(6) 1 d D U P A 2
F43' F 0.8368(12) 0.9294(15) 0.8743(5) 0.113(3) Uani 0.401(6) 1 d D U P A 2
F44' F 1.0494(10) 0.9089(14) 0.8670(6) 0.105(3) Uani 0.401(6) 1 d D U P A 2
B50' B -0.0285(14) 0.4823(13) 1.0160(6) 0.045(2) Uani 0.337(7) 1 d D . P B 2
F51' F -0.023(2) 0.3809(13) 0.9784(9) 0.070(2) Uani 0.337(7) 1 d D U P B 2
F52' F -0.1242(14) 0.5599(14) 0.9967(9) 0.081(3) Uani 0.337(7) 1 d D U P B 2
F53' F -0.0500(18) 0.4461(19) 1.0767(6) 0.140(4) Uani 0.337(7) 1 d D U P B 2
F54' F 0.0853(14) 0.545(2) 1.0156(10) 0.087(3) Uani 0.337(7) 1 d D U P B 2

loop_
_atom_site_aniso_label
_atom_site_aniso_U_11
_atom_site_aniso_U_22
_atom_site_aniso_U_33
_atom_site_aniso_U_23
_atom_site_aniso_U_13
_atom_site_aniso_U_12
Fe1 0.0253(2) 0.0259(2) 0.0231(2) 0.0004(2) 0.0014(2) -0.0008(2)
N1 0.0347(16) 0.0280(14) 0.0239(13) -0.0016(12) 0.0014(12) -0.0013(16)
C2 0.039(2) 0.0348(19) 0.0296(19) -0.0032(15) -0.0082(16) -0.0053(16)
C3 0.048(3) 0.035(2) 0.046(3) -0.005(2) -0.007(2) -0.015(2)
N4 0.0407(19) 0.0301(16) 0.040(2) 0.0033(16) 0.0024(17) -0.0114(15)
C5 0.065(3) 0.030(2) 0.053(3) 0.0070(19) 0.004(3) -0.010(2)
C6 0.075(4) 0.0265(19) 0.049(3) 0.008(2) 0.006(3) 0.007(2)
N7 0.044(2) 0.0374(18) 0.0299(17) 0.0043(16) 0.0038(17) 0.0098(16)
C8 0.045(3) 0.040(2) 0.039(2) -0.0024(19) 0.010(2) 0.016(2)
C9 0.052(3) 0.034(2) 0.030(2) -0.0062(17) 0.0085(19) 0.010(2)
C10 0.036(2) 0.035(2) 0.0250(18) 0.0032(16) -0.0004(16) -0.0033(17)
C11 0.0230(17) 0.0296(18) 0.0331(19) 0.0019(15) 0.0027(15) 0.0005(14)
C12 0.031(2) 0.038(2) 0.043(2) 0.0064(19) 0.0048(18) -0.0057(18)
C13 0.030(2) 0.039(2) 0.060(3) -0.002(2) -0.001(2) -0.0115(18)
C14 0.026(2) 0.054(3) 0.051(3) -0.013(2) -0.0043(18) -0.0066(19)
C15 0.0248(18) 0.046(2) 0.032(2) -0.0048(18) -0.0012(16) -0.0009(17)
N16 0.0205(13) 0.0317(15) 0.0292(18) -0.0005(13) 0.0003(12) -0.0010(12)
C17 0.034(2) 0.045(3) 0.053(3) 0.002(2) 0.008(2) -0.013(2)
C18 0.0284(19) 0.044(2) 0.039(2) -0.0020(19) 0.0027(16) -0.0078(17)
C19 0.0249(19) 0.070(3) 0.045(3) -0.009(2) 0.0014(18) -0.005(2)
C20 0.030(2) 0.060(3) 0.054(3) -0.011(3) -0.003(2) 0.014(2)
C21 0.039(2) 0.042(2) 0.041(3) -0.0069(19) -0.0025(19) 0.0113(19)
C22 0.0317(19) 0.0322(19) 0.034(2) -0.0027(16) 0.0003(15) 0.0015(15)
N23 0.0237(14) 0.0321(16) 0.0319(16) -0.0040(16) -0.0005(14) -0.0018(12)
C24 0.050(3) 0.064(3) 0.044(3) 0.009(3) -0.005(2) 0.027(3)
N30 0.0368(17) 0.0382(17) 0.0286(15) -0.0001(14) 0.0018(14) 0.003(2)
O31 0.068(3) 0.087(3) 0.0347(18) -0.011(2) 0.0174(17) -0.008(3)
B40 0.042(3) 0.043(3) 0.056(3) -0.008(3) -0.008(3) 0.002(3)
F41 0.116(9) 0.128(8) 0.073(4) -0.004(5) 0.029(5) -0.029(7)
F42 0.120(8) 0.055(4) 0.253(14) -0.015(7) -0.011(9) -0.013(4)
F43 0.140(8) 0.140(7) 0.058(4) -0.006(4) -0.012(4) -0.037(7)
F44 0.068(4) 0.134(6) 0.114(6) -0.043(5) -0.034(4) 0.013(4)
B50 0.047(3) 0.036(3) 0.051(6) -0.010(4) -0.020(4) -0.004(3)
F51 0.070(4) 0.029(3) 0.111(6) -0.001(3) 0.034(4) -0.008(3)
F52 0.043(4) 0.055(4) 0.144(7) -0.019(4) -0.013(4) 0.008(3)
F53 0.144(7) 0.170(8) 0.105(6) 0.072(6) -0.043(5) -0.079(7)
F54 0.050(3) 0.099(5) 0.111(7) -0.033(5) -0.006(4) -0.023(3)
B40' 0.042(3) 0.043(3) 0.056(3) -0.008(3) -0.008(3) 0.002(3)
F41' 0.116(9) 0.128(8) 0.073(4) -0.004(5) 0.029(5) -0.029(7)
F42' 0.120(8) 0.055(4) 0.253(14) -0.015(7) -0.011(9) -0.013(4)
F43' 0.140(8) 0.140(7) 0.058(4) -0.006(4) -0.012(4) -0.037(7)
F44' 0.068(4) 0.134(6) 0.114(6) -0.043(5) -0.034(4) 0.013(4)
B50' 0.047(3) 0.036(3) 0.051(6) -0.010(4) -0.020(4) -0.004(3)
F51' 0.070(4) 0.029(3) 0.111(6) -0.001(3) 0.034(4) -0.008(3)
F52' 0.043(4) 0.055(4) 0.144(7) -0.019(4) -0.013(4) 0.008(3)
F53' 0.144(7) 0.170(8) 0.105(6) 0.072(6) -0.043(5) -0.079(7)
F54' 0.050(3) 0.099(5) 0.111(7) -0.033(5) -0.006(4) -0.023(3)

loop_
_atom_type_symbol
_atom_type_description
_atom_type_scat_dispersion_real
_atom_type_scat_dispersion_imag
_atom_type_scat_source
C C 0.0033 0.0016 'International Tables Vol C Tables 4.2.6.8 and 6.1.1.4'
H H 0.0000 0.0000 'International Tables Vol C Tables 4.2.6.8 and 6.1.1.4'
B B 0.0013 0.0007 'International Tables Vol C Tables 4.2.6.8 and 6.1.1.4'
N N 0.0061 0.0033 'International Tables Vol C Tables 4.2.6.8 and 6.1.1.4'
O O 0.0106 0.0060 'International Tables Vol C Tables 4.2.6.8 and 6.1.1.4'
F F 0.0171 0.0103 'International Tables Vol C Tables 4.2.6.8 and 6.1.1.4'
Fe Fe 0.3463 0.8444 'International Tables Vol C Tables 4.2.6.8 and 6.1.1.4'

loop_
_exptl_crystal_face_index_h
_exptl_crystal_face_index_k
_exptl_crystal_face_index_l
_exptl_crystal_face_perp_dist
0.00 0.00 1.00 0.0300
0.00 0.00 -1.00 0.0300
1.00 0.00 0.00 0.0400
-1.00 0.00 0.00 0.0600
0.00 1.00 0.00 0.0300
0.00 -1.00 0.00 0.0250
1.00 1.00 0.00 0.0350
-1.00 -1.00 0.00 0.0550
1.00 -1.00 0.00 0.0350
0.00 1.00 1.00 0.0250
-1.00 0.00 1.00 0.0500
1.00 0.00 -1.00 0.0250
0.00 -1.00 1.00 0.0260

loop_
_geom_angle_atom_site_label_1
_geom_angle_atom_site_label_2
_geom_angle_atom_site_label_3
_geom_angle
N30 Fe1 N16 97.43(17)
N30 Fe1 N4 96.27(19)
N16 Fe1 N4 165.74(17)
N30 Fe1 N23 89.85(19)
N16 Fe1 N23 93.68(14)
N4 Fe1 N23 82.41(15)
N30 Fe1 N7 94.02(18)
N16 Fe1 N7 96.35(16)
N4 Fe1 N7 86.61(18)
N23 Fe1 N7 168.69(16)
N30 Fe1 N1 177.34(17)
N16 Fe1 N1 81.38(14)
N4 Fe1 N1 85.10(16)
N23 Fe1 N1 92.60(16)
N7 Fe1 N1 83.76(16)
C10 N1 C2 113.0(4)
C10 N1 C9 111.2(3)
C2 N1 C9 111.4(4)
C10 N1 Fe1 106.5(2)
C2 N1 Fe1 104.9(3)
C9 N1 Fe1 109.6(3)
N1 C2 C3 108.7(4)
C2 C3 N4 111.8(4)
C17 N4 C5 114.3(4)
C17 N4 C3 110.2(4)
C5 N4 C3 110.6(4)
C17 N4 Fe1 106.7(3)
C5 N4 Fe1 104.6(3)
C3 N4 Fe1 110.2(3)
N4 C5 C6 109.3(4)
N7 C6 C5 110.8(4)
C8 N7 C24 108.8(4)
C8 N7 C6 110.2(4)
C24 N7 C6 109.5(4)
C8 N7 Fe1 106.8(3)
C24 N7 Fe1 113.5(3)
C6 N7 Fe1 107.9(3)
N7 C8 C9 110.1(4)
N1 C9 C8 110.3(4)
N1 C10 C11 111.0(3)
N16 C11 C12 121.5(4)
N16 C11 C10 115.9(4)
C12 C11 C10 122.4(4)
C13 C12 C11 119.2(5)
C14 C13 C12 119.6(4)
C13 C14 C15 119.0(4)
N16 C15 C14 122.1(4)
C15 N16 C11 118.5(4)
C15 N16 Fe1 125.9(3)
C11 N16 Fe1 115.3(3)
N4 C17 C18 109.2(4)
N23 C18 C19 122.1(5)
N23 C18 C17 114.5(4)
C19 C18 C17 123.4(5)
C18 C19 C20 118.7(5)
C21 C20 C19 119.1(4)
C20 C21 C22 119.2(5)
N23 C22 C21 122.4(4)
C22 N23 C18 118.4(4)
C22 N23 Fe1 128.5(3)
C18 N23 Fe1 113.0(3)
O31 N30 Fe1 148.3(4)
F42 B40 F43 116.5(8)
F42 B40 F44 107.0(7)
F43 B40 F44 106.2(7)
F42 B40 F41 110.2(7)
F43 B40 F41 109.0(7)
F44 B40 F41 107.4(7)
F51 B50 F53 109.3(7)
F51 B50 F54 110.9(6)
F53 B50 F54 107.7(6)
F51 B50 F52 108.4(6)
F53 B50 F52 109.0(7)
F54 B50 F52 111.5(6)
F44' B40' F42' 111.3(8)
F44' B40' F43' 111.0(8)
F42' B40' F43' 109.8(8)
F44' B40' F41' 108.8(8)
F42' B40' F41' 108.2(8)
F43' B40' F41' 107.7(8)
F51' B50' F52' 110.1(8)
F51' B50' F54' 110.9(9)
F52' B50' F54' 109.3(8)
F51' B50' F53' 109.8(8)
F52' B50' F53' 109.8(8)
F54' B50' F53' 106.7(8)

loop_
_geom_bond_atom_site_label_1
_geom_bond_atom_site_label_2
_geom_bond_distance
Fe1 N30 1.731(3)
Fe1 N16 1.987(4)
Fe1 N4 1.991(4)
Fe1 N23 1.992(4)
Fe1 N7 2.031(4)
Fe1 N1 2.096(3)
N1 C10 1.478(6)
N1 C2 1.482(6)
N1 C9 1.498(6)
C2 C3 1.513(7)
C3 N4 1.523(7)
N4 C17 1.472(7)
N4 C5 1.493(7)
C5 C6 1.507(9)
C6 N7 1.503(7)
N7 C8 1.487(6)
N7 C24 1.493(7)
C8 C9 1.509(7)
C10 C11 1.494(6)
C11 N16 1.350(5)
C11 C12 1.379(6)
C12 C13 1.377(7)
C13 C14 1.365(8)
C14 C15 1.378(7)
C15 N16 1.348(5)
C17 C18 1.502(7)
C18 N23 1.357(5)
C18 C19 1.375(7)
C19 C20 1.393(9)
C20 C21 1.375(8)
C21 C22 1.378(6)
C22 N23 1.339(6)
N30 O31 1.143(5)
B40 F42 1.336(8)
B40 F43 1.345(8)
B40 F44 1.374(8)
B40 F41 1.378(8)
B50 F51 1.361(7)
B50 F53 1.365(8)
B50 F54 1.373(7)
B50 F52 1.378(7)
B40' F44' 1.349(9)
B40' F42' 1.357(9)
B40' F43' 1.358(9)
B40' F41' 1.380(9)
B50' F51' 1.352(9)
B50' F52' 1.362(9)
B50' F54' 1.365(9)
B50' F53' 1.370(9)
